data_7101527
loop_
_publ_author_name
'Zhaohui Wang'
'Caiming Liu'
'Hualei Qian'

_publ_section_title
;
S-heterocyclic annelated perylene bisimide:synthesis
and co-crystal with pyrene
;
_journal_issue 44
_journal_name_full 'Chemical Communications'
_journal_paper_doi 10.1039/b610765f
_journal_year 2006
_chemical_formula_sum 'C66 H56 N2 O4 S2'
_chemical_formula_weight 1005.25
_chemical_name_systematic
;
?
;
_space_group_IT_number 2
_symmetry_cell_setting triclinic
_symmetry_space_group_name_Hall '-P 1'
_symmetry_space_group_name_H-M 'P -1'
_atom_sites_solution_hydrogens geom
_atom_sites_solution_primary direct
_atom_sites_solution_secondary difmap
_audit_creation_method SHELXL-97
_cell_angle_alpha 106.441(5)
_cell_angle_beta 104.475(6)
_cell_angle_gamma 94.316(6)
_cell_formula_units_Z 1
_cell_length_a 8.317(3)
_cell_length_b 11.425(4)
_cell_length_c 15.518(5)
_cell_measurement_reflns_used 1247
_cell_measurement_temperature 294(2)
_cell_measurement_theta_max 26.36
_cell_measurement_theta_min 2.69
_cell_volume 1352.3(8)
_computing_cell_refinement 'Bruker SMART'
_computing_data_collection 'Bruker SMART'
_computing_data_reduction 'Bruker SAINT'
_computing_molecular_graphics 'Bruker SHELXTL'
_computing_publication_material 'Bruker SHELXTL'
_computing_structure_refinement 'SHELXL-97 (Sheldrick, 1997)'
_computing_structure_solution 'SHELXS-97 (Sheldrick, 1990)'
_diffrn_ambient_temperature 294(2)
_diffrn_measured_fraction_theta_full 0.990
_diffrn_measured_fraction_theta_max 0.990
_diffrn_measurement_device_type 'CCD area detector'
_diffrn_measurement_method 'phi and omega scans'
_diffrn_radiation_monochromator graphite
_diffrn_radiation_source 'fine-focus sealed tube'
_diffrn_radiation_type MoK\a
_diffrn_radiation_wavelength 0.71073
_diffrn_reflns_av_R_equivalents 0.0378
_diffrn_reflns_av_sigmaI/netI 0.0946
_diffrn_reflns_limit_h_max 7
_diffrn_reflns_limit_h_min -9
_diffrn_reflns_limit_k_max 13
_diffrn_reflns_limit_k_min -10
_diffrn_reflns_limit_l_max 15
_diffrn_reflns_limit_l_min -18
_diffrn_reflns_number 6745
_diffrn_reflns_theta_full 25.00
_diffrn_reflns_theta_max 25.00
_diffrn_reflns_theta_min 1.43
_exptl_absorpt_coefficient_mu 0.150
_exptl_absorpt_correction_T_max 1.000000
_exptl_absorpt_correction_T_min 0.711354
_exptl_absorpt_correction_type multi-scan
_exptl_absorpt_process_details SADABS
_exptl_crystal_density_diffrn 1.234
_exptl_crystal_density_meas ?
_exptl_crystal_density_method 'not measured'
_exptl_crystal_F_000 530
_exptl_crystal_size_max 0.22
_exptl_crystal_size_mid 0.14
_exptl_crystal_size_min 0.12
_refine_diff_density_max 0.232
_refine_diff_density_min -0.226
_refine_diff_density_rms 0.048
_refine_ls_extinction_coef 0.0056(16)
_refine_ls_extinction_expression Fc^*^=kFc[1+0.001xFc^2^\l^3^/sin(2\q)]^-1/4^
_refine_ls_extinction_method SHELXL
_refine_ls_goodness_of_fit_ref 1.007
_refine_ls_hydrogen_treatment constr
_refine_ls_matrix_type full
_refine_ls_number_parameters 363
_refine_ls_number_reflns 4727
_refine_ls_number_restraints 234
_refine_ls_restrained_S_all 1.015
_refine_ls_R_factor_all 0.1418
_refine_ls_R_factor_gt 0.0557
_refine_ls_shift/su_max 0.000
_refine_ls_shift/su_mean 0.000
_refine_ls_structure_factor_coef Fsqd
_refine_ls_weighting_details 'calc w=1/[\s^2^(Fo^2^)+(0.0660P)^2^+0.1453P] where P=(Fo^2^+2Fc^2^)/3'
_refine_ls_weighting_scheme calc
_refine_ls_wR_factor_gt 0.1229
_refine_ls_wR_factor_ref 0.1657
_reflns_number_gt 2374
_reflns_number_total 4727
_reflns_threshold_expression >2sigma(I)
_cod_data_source_file b610765f.txt
_cod_depositor_comments
;
The following automatic conversions were performed:
'_symmetry_cell_setting' value 'Triclinic' changed to 'triclinic'
according to '/home/saulius/struct/CIF-dictionaries/cif_core.dic'
dictionary named 'cif_core.dic' version 2.4.1 from
2010-06-29.

'_exptl_absorpt_correction_type' value 'MULTI-SCAN' changed
to 'multi-scan' according to
'/home/saulius/struct/CIF-dictionaries/cif_core.dic' dictionary named
'cif_core.dic' version 2.4.1 from
2010-06-29.

'_refine_ls_hydrogen_treatment' value 'CONSTR' changed to
'constr' according to '/home/saulius/struct/CIF-dictionaries/cif_core.dic'
dictionary named 'cif_core.dic' version 2.4.1 from 2010-06-29.

Automatic conversion script
Id: cif_fix_enum 1527 2010-12-29 10:47:43Z saulius 

The following automatic conversions were performed:

'_exptl_crystal_density_meas' value 'NONE' was changed to '?' - the
value is perceived as not measured.

Automatic conversion script
Id: cif_fix_values 3008 2015-01-20 13:52:24Z robertas 
;
_cod_original_sg_symbol_H-M P-1
_cod_database_code 7101527

loop_
_symmetry_equiv_pos_as_xyz
'x, y, z'
'-x, -y, -z'

loop_
_atom_site_label
_atom_site_type_symbol
_atom_site_fract_x
_atom_site_fract_y
_atom_site_fract_z
_atom_site_U_iso_or_equiv
_atom_site_adp_type
_atom_site_occupancy
_atom_site_symmetry_multiplicity
_atom_site_calc_flag
_atom_site_refinement_flags
_atom_site_disorder_assembly
_atom_site_disorder_group
S1 S 0.57128(14) 0.71997(8) -0.16389(7) 0.0538(4) Uani 1 1 d . . .
N1 N 0.3709(4) 0.7277(2) 0.22542(17) 0.0395(7) Uani 1 1 d . . .
O1 O 0.4305(3) 0.5546(2) 0.13035(16) 0.0598(8) Uani 1 1 d . . .
O2 O 0.3229(4) 0.8974(2) 0.32893(17) 0.0642(8) Uani 1 1 d . . .
C1 C 0.6035(5) 0.9439(3) -0.2233(2) 0.0505(10) Uani 1 1 d . . .
H1 H 0.6291 0.9036 -0.2781 0.061 Uiso 1 1 calc R . .
C2 C 0.5722(5) 0.8768(3) -0.1637(2) 0.0493(10) Uani 1 1 d . . .
C3 C 0.5346(6) 0.9425(3) -0.0835(3) 0.0652(13) Uani 1 1 d . . .
C4 C 0.5096(6) 0.8750(3) -0.0240(3) 0.0658(13) Uani 1 1 d . . .
C5 C 0.5222(5) 0.7511(3) -0.0554(2) 0.0476(10) Uani 1 1 d . . .
C6 C 0.4952(4) 0.6810(3) 0.0035(2) 0.0437(9) Uani 1 1 d . . .
H6 H 0.5031 0.5972 -0.0136 0.052 Uiso 1 1 calc R . .
C7 C 0.4568(4) 0.7366(3) 0.0871(2) 0.0406(9) Uani 1 1 d . . .
C8 C 0.4449(5) 0.8646(3) 0.1175(2) 0.0443(9) Uani 1 1 d . . .
C9 C 0.4729(6) 0.9312(3) 0.0599(3) 0.0655(13) Uani 1 1 d . . .
C10 C 0.4219(4) 0.6642(3) 0.1465(2) 0.0402(9) Uani 1 1 d . . .
C11 C 0.3633(5) 0.8556(3) 0.2581(2) 0.0445(9) Uani 1 1 d . . .
C12 C 0.4040(5) 0.9295(3) 0.1999(2) 0.0429(9) Uani 1 1 d . . .
C13 C 0.3172(5) 0.6490(3) 0.2758(2) 0.0410(9) Uani 1 1 d . . .
C14 C 0.1498(5) 0.5898(3) 0.2432(2) 0.0495(10) Uani 1 1 d . . .
C15 C 0.1029(6) 0.5092(4) 0.2878(3) 0.0664(12) Uani 1 1 d . . .
H15 H -0.0076 0.4691 0.2682 0.080 Uiso 1 1 calc R . .
C16 C 0.2160(7) 0.4874(4) 0.3601(3) 0.0801(15) Uani 1 1 d . . .
H16 H 0.1825 0.4318 0.3883 0.096 Uiso 1 1 calc R . .
C17 C 0.3783(6) 0.5474(4) 0.3911(3) 0.0769(14) Uani 1 1 d . . .
H17 H 0.4537 0.5320 0.4405 0.092 Uiso 1 1 calc R . .
C18 C 0.4333(5) 0.6308(3) 0.3504(2) 0.0521(10) Uani 1 1 d . . .
C19 C 0.6149(6) 0.6963(4) 0.3884(3) 0.0704(13) Uani 1 1 d . . .
H19 H 0.6329 0.7451 0.3480 0.085 Uiso 1 1 calc R . .
C20 C 0.7386(7) 0.6026(5) 0.3850(4) 0.1063(18) Uani 1 1 d . . .
H20A H 0.8500 0.6448 0.3968 0.159 Uiso 1 1 calc R . .
H20B H 0.7059 0.5415 0.3242 0.159 Uiso 1 1 calc R . .
H20C H 0.7372 0.5631 0.4318 0.159 Uiso 1 1 calc R . .
C21 C 0.6481(7) 0.7847(5) 0.4869(3) 0.1056(18) Uani 1 1 d . . .
H21A H 0.5776 0.8474 0.4858 0.158 Uiso 1 1 calc R . .
H21B H 0.7640 0.8227 0.5099 0.158 Uiso 1 1 calc R . .
H21C H 0.6237 0.7400 0.5272 0.158 Uiso 1 1 calc R . .
C22 C 0.0228(5) 0.6132(4) 0.1636(3) 0.0693(13) Uani 1 1 d . . .
H22 H 0.0855 0.6464 0.1277 0.083 Uiso 1 1 calc R . .
C23 C -0.0787(7) 0.7126(6) 0.2031(4) 0.122(2) Uani 1 1 d . . .
H23A H -0.1473 0.6806 0.2353 0.182 Uiso 1 1 calc R . .
H23B H -0.1491 0.7343 0.1526 0.182 Uiso 1 1 calc R . .
H23C H -0.0027 0.7846 0.2461 0.182 Uiso 1 1 calc R . .
C24 C -0.0930(7) 0.4970(6) 0.0968(4) 0.134(2) Uani 1 1 d . . .
H24A H -0.0280 0.4322 0.0815 0.201 Uiso 1 1 calc R . .
H24B H -0.1517 0.5129 0.0407 0.201 Uiso 1 1 calc R . .
H24C H -0.1729 0.4721 0.1260 0.201 Uiso 1 1 calc R . .
C25 C 0.2028(7) 0.9108(8) 0.5499(4) 0.099(4) Uani 0.50 1 d PGU A 1
H25A H 0.2350 0.9443 0.5076 0.119 Uiso 0.50 1 calc PR A 1
C26 C 0.1402(7) 0.9829(4) 0.6186(6) 0.090(3) Uani 0.50 1 d PGU A 1
H26A H 0.1305 1.0646 0.6223 0.108 Uiso 0.50 1 calc PR A 1
C27 C 0.0921(6) 0.9328(7) 0.6819(4) 0.108(4) Uani 0.50 1 d PGU A 1
H27A H 0.0502 0.9810 0.7279 0.129 Uiso 0.50 1 calc PR A 1
C28 C 0.1066(7) 0.8107(8) 0.6765(4) 0.110(4) Uani 0.50 1 d PGU A 1
H28A H 0.0744 0.7772 0.7189 0.132 Uiso 0.50 1 calc PR A 1
C29 C 0.1692(7) 0.7386(4) 0.6078(6) 0.111(4) Uani 0.50 1 d PGU A 1
H29A H 0.1789 0.6569 0.6041 0.133 Uiso 0.50 1 calc PR A 1
C30 C 0.2173(6) 0.7887(8) 0.5445(4) 0.122(5) Uani 0.50 1 d PGU A 1
H30A H 0.2592 0.7405 0.4985 0.146 Uiso 0.50 1 calc PR A 1
C25' C 0.0877(6) 0.9549(5) 0.6534(5) 0.142(6) Uani 0.50 1 d PGU A 2
H25B H 0.0417 1.0235 0.6791 0.171 Uiso 0.50 1 calc PR A 2
C26' C 0.0908(7) 0.8567(9) 0.6897(3) 0.160(6) Uani 0.50 1 d PGU A 2
H26B H 0.0467 0.8596 0.7397 0.192 Uiso 0.50 1 calc PR A 2
C27' C 0.1596(8) 0.7541(6) 0.6514(6) 0.116(5) Uani 0.50 1 d PGU A 2
H27B H 0.1616 0.6884 0.6757 0.140 Uiso 0.50 1 calc PR A 2
C28' C 0.2254(7) 0.7497(5) 0.5767(6) 0.128(5) Uani 0.50 1 d PGU A 2
H28B H 0.2715 0.6811 0.5511 0.153 Uiso 0.50 1 calc PR A 2
C29' C 0.2224(6) 0.8480(9) 0.5404(3) 0.142(6) Uani 0.50 1 d PGU A 2
H29B H 0.2664 0.8451 0.4905 0.170 Uiso 0.50 1 calc PR A 2
C30' C 0.1535(7) 0.9505(6) 0.5788(5) 0.139(6) Uani 0.50 1 d PGU A 2
H30B H 0.1515 1.0163 0.5545 0.167 Uiso 0.50 1 calc PR A 2
C31 C 0.9465(11) 0.9763(14) 0.0675(6) 0.161(3) Uani 1 1 d U . .
H31 H 0.9073 0.9609 0.1150 0.193 Uiso 1 1 calc R . .
C32 C 0.9925(11) 0.8864(9) 0.0103(9) 0.151(3) Uani 1 1 d U . .
H32 H 0.9885 0.8084 0.0179 0.181 Uiso 1 1 calc R . .
C33 C 1.0457(11) 0.9075(12) -0.0596(7) 0.170(3) Uani 1 1 d . . .
H33 H 1.0766 0.8441 -0.1019 0.205 Uiso 1 1 calc R . .

loop_
_atom_site_aniso_label
_atom_site_aniso_U_11
_atom_site_aniso_U_22
_atom_site_aniso_U_33
_atom_site_aniso_U_23
_atom_site_aniso_U_13
_atom_site_aniso_U_12
S1 0.0984(9) 0.0272(4) 0.0489(6) 0.0117(4) 0.0420(6) 0.0170(5)
N1 0.056(2) 0.0309(14) 0.0364(16) 0.0144(12) 0.0174(15) 0.0076(14)
O1 0.104(2) 0.0332(13) 0.0596(16) 0.0230(12) 0.0419(16) 0.0220(14)
O2 0.114(2) 0.0445(15) 0.0522(16) 0.0185(12) 0.0502(16) 0.0184(15)
C1 0.083(3) 0.0354(19) 0.041(2) 0.0113(16) 0.031(2) 0.013(2)
C2 0.082(3) 0.0276(17) 0.049(2) 0.0130(16) 0.035(2) 0.0136(19)
C3 0.127(4) 0.0345(19) 0.059(2) 0.0202(18) 0.062(3) 0.025(2)
C4 0.129(4) 0.0323(19) 0.062(2) 0.0220(18) 0.062(3) 0.026(2)
C5 0.077(3) 0.0308(18) 0.046(2) 0.0136(16) 0.033(2) 0.0145(19)
C6 0.066(3) 0.0284(17) 0.045(2) 0.0145(16) 0.0251(19) 0.0134(18)
C7 0.055(3) 0.0315(18) 0.0395(19) 0.0144(15) 0.0163(18) 0.0092(17)
C8 0.069(3) 0.0319(17) 0.0402(19) 0.0148(15) 0.0246(19) 0.0104(18)
C9 0.131(4) 0.0300(19) 0.058(2) 0.0176(18) 0.059(3) 0.023(2)
C10 0.054(3) 0.0307(18) 0.040(2) 0.0145(16) 0.0159(18) 0.0098(18)
C11 0.065(3) 0.0364(19) 0.038(2) 0.0137(16) 0.0220(19) 0.0077(19)
C12 0.061(3) 0.0336(18) 0.039(2) 0.0130(16) 0.0217(19) 0.0073(18)
C13 0.056(3) 0.0370(19) 0.0376(19) 0.0186(16) 0.0188(19) 0.0062(19)
C14 0.059(3) 0.049(2) 0.044(2) 0.0196(18) 0.016(2) 0.006(2)
C15 0.073(3) 0.064(3) 0.069(3) 0.031(2) 0.026(3) -0.005(2)
C16 0.099(4) 0.074(3) 0.081(3) 0.053(3) 0.024(3) -0.004(3)
C17 0.087(4) 0.091(3) 0.069(3) 0.058(3) 0.015(3) 0.014(3)
C18 0.064(3) 0.054(2) 0.045(2) 0.0273(19) 0.014(2) 0.010(2)
C19 0.057(3) 0.096(3) 0.065(3) 0.046(3) 0.007(2) 0.005(3)
C20 0.080(4) 0.147(5) 0.105(4) 0.056(4) 0.023(3) 0.039(4)
C21 0.100(4) 0.112(4) 0.075(4) 0.010(3) 0.004(3) -0.013(3)
C22 0.056(3) 0.093(3) 0.061(3) 0.038(3) 0.009(2) -0.004(3)
C23 0.098(5) 0.155(6) 0.133(5) 0.069(5) 0.030(4) 0.066(4)
C24 0.124(5) 0.139(5) 0.091(4) 0.036(4) -0.033(4) -0.047(4)
C25 0.095(7) 0.075(6) 0.135(7) 0.012(5) 0.063(6) 0.028(5)
C26 0.130(7) 0.081(6) 0.071(6) 0.023(5) 0.051(5) 0.012(5)
C27 0.157(8) 0.077(6) 0.099(6) 0.045(6) 0.034(6) 0.018(6)
C28 0.143(8) 0.077(6) 0.109(7) 0.029(6) 0.033(6) 0.020(6)
C29 0.122(8) 0.102(7) 0.123(8) 0.039(6) 0.046(6) 0.044(6)
C30 0.117(8) 0.090(7) 0.165(8) 0.037(6) 0.049(6) 0.040(6)
C25' 0.174(9) 0.118(8) 0.130(8) 0.031(7) 0.040(7) 0.033(7)
C26' 0.181(9) 0.153(9) 0.142(9) 0.035(7) 0.050(7) 0.037(8)
C27' 0.125(8) 0.111(8) 0.114(8) 0.028(6) 0.042(6) 0.022(7)
C28' 0.138(8) 0.125(8) 0.145(8) 0.058(7) 0.064(7) 0.024(6)
C29' 0.139(9) 0.148(9) 0.155(8) 0.053(7) 0.061(7) 0.044(7)
C30' 0.150(9) 0.130(9) 0.151(9) 0.056(7) 0.054(7) 0.023(7)
C31 0.183(7) 0.174(7) 0.132(6) 0.063(6) 0.042(5) 0.017(6)
C32 0.155(6) 0.140(6) 0.151(6) 0.063(6) 0.011(5) 0.025(5)
C33 0.178(8) 0.178(11) 0.134(8) 0.026(7) 0.033(6) 0.034(7)

loop_
_atom_type_symbol
_atom_type_description
_atom_type_scat_dispersion_real
_atom_type_scat_dispersion_imag
_atom_type_scat_source
C C 0.0033 0.0016 'International Tables Vol C Tables 4.2.6.8 and 6.1.1.4'
H H 0.0000 0.0000 'International Tables Vol C Tables 4.2.6.8 and 6.1.1.4'
N N 0.0061 0.0033 'International Tables Vol C Tables 4.2.6.8 and 6.1.1.4'
O O 0.0106 0.0060 'International Tables Vol C Tables 4.2.6.8 and 6.1.1.4'
S S 0.1246 0.1234 'International Tables Vol C Tables 4.2.6.8 and 6.1.1.4'

loop_
_geom_angle_atom_site_label_1
_geom_angle_atom_site_label_2
_geom_angle_atom_site_label_3
_geom_angle
_geom_angle_site_symmetry_1
_geom_angle_site_symmetry_3
C5 S1 C2 92.93(15) . .
C11 N1 C10 127.4(3) . .
C11 N1 C13 117.9(2) . .
C10 N1 C13 114.6(2) . .
C12 C1 C2 120.1(3) 2_675 .
C12 C1 H1 119.9 2_675 .
C2 C1 H1 119.9 . .
C3 C2 C1 116.8(3) . .
C3 C2 S1 107.7(2) . .
C1 C2 S1 135.5(3) . .
C2 C3 C9 123.3(3) . 2_675
C2 C3 C4 115.7(3) . .
C9 C3 C4 121.0(3) 2_675 .
C5 C4 C9 123.7(3) . .
C5 C4 C3 115.0(3) . .
C9 C4 C3 121.3(3) . .
C4 C5 C6 115.8(3) . .
C4 C5 S1 108.5(2) . .
C6 C5 S1 135.7(2) . .
C7 C6 C5 120.7(3) . .
C7 C6 H6 119.7 . .
C5 C6 H6 119.7 . .
C6 C7 C8 122.2(3) . .
C6 C7 C10 121.1(3) . .
C8 C7 C10 116.7(3) . .
C9 C8 C12 117.0(3) . .
C9 C8 C7 116.3(3) . .
C12 C8 C7 126.7(3) . .
C8 C9 C3 120.9(3) . 2_675
C8 C9 C4 121.4(3) . .
C3 C9 C4 117.8(3) 2_675 .
O1 C10 N1 119.6(3) . .
O1 C10 C7 123.9(3) . .
N1 C10 C7 116.4(3) . .
O2 C11 N1 119.9(3) . .
O2 C11 C12 124.1(3) . .
N1 C11 C12 116.0(3) . .
C1 C12 C8 121.9(3) 2_675 .
C1 C12 C11 121.5(3) 2_675 .
C8 C12 C11 116.6(3) . .
C18 C13 C14 122.6(3) . .
C18 C13 N1 119.5(3) . .
C14 C13 N1 117.8(3) . .
C15 C14 C13 117.3(4) . .
C15 C14 C22 120.6(4) . .
C13 C14 C22 122.1(3) . .
C16 C15 C14 121.3(4) . .
C16 C15 H15 119.4 . .
C14 C15 H15 119.4 . .
C15 C16 C17 120.1(4) . .
C15 C16 H16 119.9 . .
C17 C16 H16 119.9 . .
C16 C17 C18 121.6(4) . .
C16 C17 H17 119.2 . .
C18 C17 H17 119.2 . .
C13 C18 C17 117.0(4) . .
C13 C18 C19 123.5(3) . .
C17 C18 C19 119.4(4) . .
C21 C19 C18 111.1(4) . .
C21 C19 C20 111.3(4) . .
C18 C19 C20 111.1(4) . .
C21 C19 H19 107.7 . .
C18 C19 H19 107.7 . .
C20 C19 H19 107.7 . .
C19 C20 H20A 109.5 . .
C19 C20 H20B 109.5 . .
H20A C20 H20B 109.5 . .
C19 C20 H20C 109.5 . .
H20A C20 H20C 109.5 . .
H20B C20 H20C 109.5 . .
C19 C21 H21A 109.5 . .
C19 C21 H21B 109.5 . .
H21A C21 H21B 109.5 . .
C19 C21 H21C 109.5 . .
H21A C21 H21C 109.5 . .
H21B C21 H21C 109.5 . .
C14 C22 C24 113.1(4) . .
C14 C22 C23 109.9(4) . .
C24 C22 C23 111.0(4) . .
C14 C22 H22 107.5 . .
C24 C22 H22 107.5 . .
C23 C22 H22 107.5 . .
C22 C23 H23A 109.5 . .
C22 C23 H23B 109.5 . .
H23A C23 H23B 109.5 . .
C22 C23 H23C 109.5 . .
H23A C23 H23C 109.5 . .
H23B C23 H23C 109.5 . .
C22 C24 H24A 109.5 . .
C22 C24 H24B 109.5 . .
H24A C24 H24B 109.5 . .
C22 C24 H24C 109.5 . .
H24A C24 H24C 109.5 . .
H24B C24 H24C 109.5 . .
C26 C25 C30 120.0 . .
C26 C25 H25A 120.0 . .
C30 C25 H25A 120.0 . .
C25 C26 C27 120.0 . .
C25 C26 H26A 120.0 . .
C27 C26 H26A 120.0 . .
C28 C27 C26 120.0 . .
C28 C27 H27A 120.0 . .
C26 C27 H27A 120.0 . .
C27 C28 C29 120.0 . .
C27 C28 H28A 120.0 . .
C29 C28 H28A 120.0 . .
C28 C29 C30 120.0 . .
C28 C29 H29A 120.0 . .
C30 C29 H29A 120.0 . .
C29 C30 C25 120.0 . .
C29 C30 H30A 120.0 . .
C25 C30 H30A 120.0 . .
C26' C25' C30' 120.0 . .
C26' C25' H25B 120.0 . .
C30' C25' H25B 120.0 . .
C25' C26' C27' 120.0 . .
C25' C26' H26B 120.0 . .
C27' C26' H26B 120.0 . .
C28' C27' C26' 120.0 . .
C28' C27' H27B 120.0 . .
C26' C27' H27B 120.0 . .
C27' C28' C29' 120.0 . .
C27' C28' H28B 120.0 . .
C29' C28' H28B 120.0 . .
C28' C29' C30' 120.0 . .
C28' C29' H29B 120.0 . .
C30' C29' H29B 120.0 . .
C29' C30' C25' 120.0 . .
C29' C30' H30B 120.0 . .
C25' C30' H30B 120.0 . .
C32 C31 C33 121.8(9) . 2_775
C32 C31 H31 119.1 . .
C33 C31 H31 119.1 2_775 .
C31 C32 C33 119.3(9) . .
C31 C32 H32 120.3 . .
C33 C32 H32 120.3 . .
C32 C33 C31 118.8(9) . 2_775
C32 C33 H33 120.6 . .
C31 C33 H33 120.6 2_775 .

loop_
_geom_bond_atom_site_label_1
_geom_bond_atom_site_label_2
_geom_bond_distance
_geom_bond_site_symmetry_2
S1 C5 1.777(3) .
S1 C2 1.791(3) .
N1 C11 1.417(4) .
N1 C10 1.417(4) .
N1 C13 1.461(4) .
O1 C10 1.217(3) .
O2 C11 1.209(4) .
C1 C12 1.398(4) 2_675
C1 C2 1.415(4) .
C1 H1 0.9300 .
C2 C3 1.382(4) .
C3 C9 1.395(4) 2_675
C3 C4 1.401(5) .
C4 C5 1.382(4) .
C4 C9 1.399(5) .
C5 C6 1.420(4) .
C6 C7 1.399(4) .
C6 H6 0.9300 .
C7 C8 1.423(4) .
C7 C10 1.466(4) .
C8 C9 1.377(4) .
C8 C12 1.422(4) .
C9 C3 1.395(4) 2_675
C11 C12 1.478(4) .
C12 C1 1.398(4) 2_675
C13 C18 1.386(5) .
C13 C14 1.401(5) .
C14 C15 1.386(5) .
C14 C22 1.513(5) .
C15 C16 1.368(6) .
C15 H15 0.9300 .
C16 C17 1.369(6) .
C16 H16 0.9300 .
C17 C18 1.392(5) .
C17 H17 0.9300 .
C18 C19 1.524(5) .
C19 C21 1.518(6) .
C19 C20 1.539(6) .
C19 H19 0.9800 .
C20 H20A 0.9600 .
C20 H20B 0.9600 .
C20 H20C 0.9600 .
C21 H21A 0.9600 .
C21 H21B 0.9600 .
C21 H21C 0.9600 .
C22 C24 1.515(6) .
C22 C23 1.545(6) .
C22 H22 0.9800 .
C23 H23A 0.9600 .
C23 H23B 0.9600 .
C23 H23C 0.9600 .
C24 H24A 0.9600 .
C24 H24B 0.9600 .
C24 H24C 0.9600 .
C25 C26 1.3900 .
C25 C30 1.3900 .
C25 H25A 0.9300 .
C26 C27 1.3900 .
C26 H26A 0.9300 .
C27 C28 1.3900 .
C27 H27A 0.9300 .
C28 C29 1.3900 .
C28 H28A 0.9300 .
C29 C30 1.3900 .
C29 H29A 0.9300 .
C30 H30A 0.9300 .
C25' C26' 1.3900 .
C25' C30' 1.3900 .
C25' H25B 0.9300 .
C26' C27' 1.3900 .
C26' H26B 0.9300 .
C27' C28' 1.3900 .
C27' H27B 0.9300 .
C28' C29' 1.3900 .
C28' H28B 0.9300 .
C29' C30' 1.3900 .
C29' H29B 0.9300 .
C30' H30B 0.9300 .
C31 C32 1.305(10) .
C31 C33 1.366(10) 2_775
C31 H31 0.9300 .
C32 C33 1.343(10) .
C32 H32 0.9300 .
C33 C31 1.366(10) 2_775
C33 H33 0.9300 .

loop_
_geom_torsion_atom_site_label_1
_geom_torsion_atom_site_label_2
_geom_torsion_atom_site_label_3
_geom_torsion_atom_site_label_4
_geom_torsion
_geom_torsion_site_symmetry_1
_geom_torsion_site_symmetry_4
C12 C1 C2 C3 0.1(6) 2_675 .
C12 C1 C2 S1 -178.7(3) 2_675 .
C5 S1 C2 C3 -0.5(3) . .
C5 S1 C2 C1 178.4(4) . .
C1 C2 C3 C9 -0.2(7) . 2_675
S1 C2 C3 C9 179.0(4) . 2_675
C1 C2 C3 C4 -177.9(4) . .
S1 C2 C3 C4 1.2(5) . .
C2 C3 C4 C5 -1.5(7) . .
C9 C3 C4 C5 -179.4(4) 2_675 .
C2 C3 C4 C9 179.2(4) . .
C9 C3 C4 C9 1.4(8) 2_675 .
C9 C4 C5 C6 0.0(7) . .
C3 C4 C5 C6 -179.3(4) . .
C9 C4 C5 S1 -179.7(4) . .
C3 C4 C5 S1 1.0(5) . .
C2 S1 C5 C4 -0.3(3) . .
C2 S1 C5 C6 -179.9(4) . .
C4 C5 C6 C7 0.6(6) . .
S1 C5 C6 C7 -179.8(3) . .
C5 C6 C7 C8 -0.7(6) . .
C5 C6 C7 C10 177.5(3) . .
C6 C7 C8 C9 0.2(6) . .
C10 C7 C8 C9 -178.1(3) . .
C6 C7 C8 C12 178.8(4) . .
C10 C7 C8 C12 0.6(6) . .
C12 C8 C9 C3 1.7(6) . 2_675
C7 C8 C9 C3 -179.6(4) . 2_675
C12 C8 C9 C4 -178.3(4) . .
C7 C8 C9 C4 0.5(6) . .
C5 C4 C9 C8 -0.6(8) . .
C3 C4 C9 C8 178.6(4) . .
C5 C4 C9 C3 179.5(4) . 2_675
C3 C4 C9 C3 -1.3(8) . 2_675
C11 N1 C10 O1 176.0(3) . .
C13 N1 C10 O1 -5.6(5) . .
C11 N1 C10 C7 -5.7(5) . .
C13 N1 C10 C7 172.7(3) . .
C6 C7 C10 O1 3.3(6) . .
C8 C7 C10 O1 -178.5(4) . .
C6 C7 C10 N1 -175.0(3) . .
C8 C7 C10 N1 3.3(5) . .
C10 N1 C11 O2 -177.3(3) . .
C13 N1 C11 O2 4.4(5) . .
C10 N1 C11 C12 3.7(5) . .
C13 N1 C11 C12 -174.6(3) . .
C9 C8 C12 C1 -1.6(6) . 2_675
C7 C8 C12 C1 179.7(4) . 2_675
C9 C8 C12 C11 176.1(4) . .
C7 C8 C12 C11 -2.5(6) . .
O2 C11 C12 C1 -0.7(6) . 2_675
N1 C11 C12 C1 178.3(3) . 2_675
O2 C11 C12 C8 -178.4(4) . .
N1 C11 C12 C8 0.5(5) . .
C11 N1 C13 C18 -89.4(4) . .
C10 N1 C13 C18 92.0(4) . .
C11 N1 C13 C14 93.6(4) . .
C10 N1 C13 C14 -84.9(4) . .
C18 C13 C14 C15 -0.9(5) . .
N1 C13 C14 C15 176.0(3) . .
C18 C13 C14 C22 178.2(4) . .
N1 C13 C14 C22 -5.0(5) . .
C13 C14 C15 C16 -0.6(6) . .
C22 C14 C15 C16 -179.7(4) . .
C14 C15 C16 C17 1.2(7) . .
C15 C16 C17 C18 -0.3(7) . .
C14 C13 C18 C17 1.7(5) . .
N1 C13 C18 C17 -175.1(3) . .
C14 C13 C18 C19 -178.6(4) . .
N1 C13 C18 C19 4.6(5) . .
C16 C17 C18 C13 -1.1(6) . .
C16 C17 C18 C19 179.2(4) . .
C13 C18 C19 C21 113.3(4) . .
C17 C18 C19 C21 -67.1(5) . .
C13 C18 C19 C20 -122.3(4) . .
C17 C18 C19 C20 57.3(5) . .
C15 C14 C22 C24 -41.2(6) . .
C13 C14 C22 C24 139.8(4) . .
C15 C14 C22 C23 83.5(5) . .
C13 C14 C22 C23 -95.6(5) . .
C30 C25 C26 C27 0.0 . .
C25 C26 C27 C28 0.0 . .
C26 C27 C28 C29 0.0 . .
C27 C28 C29 C30 0.0 . .
C28 C29 C30 C25 0.0 . .
C26 C25 C30 C29 0.0 . .
C30' C25' C26' C27' 0.0 . .
C25' C26' C27' C28' 0.0 . .
C26' C27' C28' C29' 0.0 . .
C27' C28' C29' C30' 0.0 . .
C28' C29' C30' C25' 0.0 . .
C26' C25' C30' C29' 0.0 . .
C33 C31 C32 C33 -1.5(17) 2_775 .
C31 C32 C33 C31 1.5(16) . 2_775
